data_7038927
loop_
_publ_author_name
'Naga Babu, Chatla'
'Suresh, Paladugu'
'Srinivas, Katam'
'Sathyanarayana, Arruri'
'Sampath, Natarajan'
'Prabusankar, Ganesan'

_publ_section_title
;
 Catalytically active lead(ii)-imidazolium coordination assemblies with
 diversified lead(ii) coordination geometries.
;
_journal_issue 19
_journal_name_full 'Dalton transactions (Cambridge, England : 2003)'
_journal_page_first 8164
_journal_page_last 8173
_journal_paper_doi 10.1039/c5dt04409j
_journal_volume 45
_journal_year 2016
_chemical_formula_moiety 'C84 H64 Br4.75 Cl2.27 N18 O21.25 Pb6, 12.2(O), 0.5(N O3)'
_chemical_formula_sum 'C84 H64 Br4.74 Cl2.29 N18.5 O34.95 Pb6'
_chemical_formula_weight 3594.25
_space_group_crystal_system orthorhombic
_space_group_IT_number 62
_space_group_name_Hall '-P 2ac 2n'
_space_group_name_H-M_alt 'P n m a'
_symmetry_space_group_name_Hall '-P 2ac 2n'
_symmetry_space_group_name_H-M 'P n m a'
_atom_sites_solution_hydrogens geom
_atom_sites_solution_primary direct
_audit_creation_date 2016-03-29
_audit_creation_method
;
Olex2 1.2-alpha
(compiled 2016.02.24 svn.r3266 for OlexSys, GUI svn.r5155)
;
_audit_update_record
;
2016-03-29 deposited with the CCDC.
2016-04-04 downloaded from the CCDC.
;
_cell_angle_alpha 90
_cell_angle_beta 90
_cell_angle_gamma 90
_cell_formula_units_Z 4
_cell_length_a 31.6333(7)
_cell_length_b 19.2972(5)
_cell_length_c 19.7693(5)
_cell_measurement_reflns_used 11652
_cell_measurement_temperature 150
_cell_measurement_theta_max 70.883
_cell_measurement_theta_min 3.200
_cell_volume 12067.9(5)
_computing_cell_refinement
;
CrysAlisPro, Oxford Diffraction Ltd.,
Version 1.171.33.55
;
_computing_data_collection
;
CrysAlisPro, Oxford Diffraction Ltd.,
Version 1.171.33.55
;
_computing_data_reduction
;
CrysAlisPro, Oxford Diffraction Ltd.,
Version 1.171.33.55
;
_computing_molecular_graphics 'Olex2 (Dolomanov et al., 2009)'
_computing_publication_material 'Olex2 (Dolomanov et al., 2009)'
_computing_structure_refinement 'ShelXL (Sheldrick, 2015)'
_computing_structure_solution 'SIR2011 (Burla et al., 2007)'
_diffrn_ambient_temperature 150
_diffrn_measured_fraction_theta_full 0.998
_diffrn_measured_fraction_theta_max 0.983
_diffrn_measurement_device_type
;
Goniometer Xcalibur, detector: Ruby
Oxford Diffraction (2007). Oxford Diffraction Ltd.,
Xcalibur CCD system
;
_diffrn_measurement_method 'w\ scan'
_diffrn_radiation_type CuK\a
_diffrn_radiation_wavelength 1.54184
_diffrn_reflns_av_R_equivalents 0.0567
_diffrn_reflns_av_unetI/netI 0.0657
_diffrn_reflns_Laue_measured_fraction_full 0.998
_diffrn_reflns_Laue_measured_fraction_max 0.983
_diffrn_reflns_limit_h_max 29
_diffrn_reflns_limit_h_min -38
_diffrn_reflns_limit_k_max 20
_diffrn_reflns_limit_k_min -23
_diffrn_reflns_limit_l_max 24
_diffrn_reflns_limit_l_min -14
_diffrn_reflns_number 33506
_diffrn_reflns_point_group_measured_fraction_full 0.998
_diffrn_reflns_point_group_measured_fraction_max 0.983
_diffrn_reflns_theta_full 67.684
_diffrn_reflns_theta_max 70.883
_diffrn_reflns_theta_min 3.200
_diffrn_source 'Enhance (Cu) X-ray Source'
_exptl_absorpt_coefficient_mu 18.905
_exptl_absorpt_correction_T_max 01235
_exptl_absorpt_correction_T_min 0.0351
_exptl_absorpt_correction_type sphere
_exptl_absorpt_process_details
;
C.W.Dwiggins Jr Acta Cryst.(1975) A31,146-148) 
;
_exptl_crystal_colour colorless
_exptl_crystal_density_diffrn 1.978
_exptl_crystal_description Block
_exptl_crystal_F_000 6695
_exptl_crystal_size_max 0.15
_exptl_crystal_size_mid 0.14
_exptl_crystal_size_min 0.12
_exptl_crystal_size_rad 0.1400
_refine_diff_density_max 2.539
_refine_diff_density_min -1.441
_refine_diff_density_rms 0.196
_refine_ls_extinction_method none
_refine_ls_goodness_of_fit_ref 1.011
_refine_ls_hydrogen_treatment constr
_refine_ls_matrix_type full
_refine_ls_number_parameters 746
_refine_ls_number_reflns 11802
_refine_ls_number_restraints 814
_refine_ls_restrained_S_all 0.986
_refine_ls_R_factor_all 0.0663
_refine_ls_R_factor_gt 0.0475
_refine_ls_shift/su_max 0.001
_refine_ls_shift/su_mean 0.000
_refine_ls_structure_factor_coef Fsqd
_refine_ls_weighting_details 'w=1/[\s^2^(Fo^2^)+(0.0732P)^2^] where P=(Fo^2^+2Fc^2^)/3'
_refine_ls_weighting_scheme calc
_refine_ls_wR_factor_gt 0.1288
_refine_ls_wR_factor_ref 0.1410
_reflns_Friedel_coverage 0.000
_reflns_number_gt 8728
_reflns_number_total 11802
_reflns_threshold_expression 'I > 2\s(I)'
_cod_data_source_file c5dt04409j3.cif
_cod_data_source_block 2
_cod_depositor_comments
;
The following automatic conversions were performed:

'_exptl_absorpt_correction_type' value 'Sphere' changed to 'sphere'
according to
/usr/data/users/saulius/crontab/automatic-downloads/rss-feeds/RSC/lib/dictionaries/cif_core.dic
dictionary named 'cif_core.dic' version 2.4.2 from 2011-04-26.

Automatic conversion script
Id: cif_fix_values 4268 2015-11-12 08:31:59Z antanas 

 Adding full bibliography for 7038926--7038930.cif.
;
_cod_original_formula_sum 'C84 H64 Br4.74 Cl2.29 N18.50 O34.95 Pb6'
_cod_database_code 7038927
_shelx_space_group_comment
;
The symmetry employed for this shelxl refinement is uniquely defined
by the following loop, which should always be used as a source of
symmetry information in preference to the above space-group names.
They are only intended as comments.
;
_olex2_refinement_description
;
1. Fixed Uiso
 At 1.2 times of:
  All C(H) groups, All C(H,H) groups
2. Shared sites
{Br6, Cl3}
{Br4, Cl4}
{Br5, Cl5}
{Br2, Cl2}
{Br1, Cl1}
{Br3, Cl6}
3. Restrained distances
 O9-O11
 2.2 with sigma of 0.02
 O5-N13 \\sim O3-N13 \\sim O2-N13
 with sigma of 0.02
4. Uiso/Uaniso restraints and constraints
Uanis(O11) \\sim Ueq, Uanis(O16) \\sim Ueq, Uanis(O20) \\sim Ueq, Uanis(O23)
\\sim Ueq, Uanis(O24) \\sim Ueq, Uanis(O27) \\sim Ueq: with sigma of 0.01 and
sigma for terminal atoms of 0.02
Uanis(Br6) = Uanis(Cl3)
Uanis(Br4) = Uanis(Cl4)
Uanis(Br5) = Uanis(Cl5)
Uanis(Br1) = Uanis(Cl1)
Uanis(Br2) = Uanis(Cl2)
Uanis(Br3) = Uanis(Cl6)
5. Rigid body (RIGU) restrains
 All non-hydrogen atoms
 with sigma for 1-2 distances of 0.004 and sigma for 1-3 distances of 0.004
6. Others
 Sof(Cl1)=0.5*(1-FVAR(2))
 Sof(Br1)=0.5*FVAR(2)
 Fixed Sof: Br2(0.415) Br3(0.325) Br4(0.25) Br5(0.8) Br6(0.255) Cl2(0.085)
 Cl3(0.18) Cl4(0.25) Cl5(0.2) Cl6(0.25) O11(0.125) O16(0.6) O20(0.35) O23(0.5)
 O27(0.15) O2(0.25) O3(0.25) O5(0.25) N13(0.25)
7.a Secondary CH2 refined with riding coordinates:
 C1(H1A,H1B), C12(H12A,H12B), C33(H33A,H33B), C44(H44A,H44B)
7.b Aromatic/amide H refined with riding coordinates:
 C2(H2), C3(H3), C4(H4), C5(H5), C6(H6), C8(H8), C9(H9), C13(H13), C14(H14),
 C15(H15), C17(H17), C18(H18), C20(H20), C21(H21), C25(H25), C26(H26), C28(H28),
  C29(H29), C30(H30), C31(H31), C32(H32), C36(H36), C37(H37), C39(H39),
 C40(H40), C41(H41), C42(H42), C43(H43)
;
_shelx_shelxl_version_number 2014/8
_olex2_submission_special_instructions 'No special instructions were received'

loop_
_space_group_symop_operation_xyz
'x, y, z'
'-x+1/2, -y, z+1/2'
'x+1/2, -y+1/2, -z+1/2'
'-x, y+1/2, -z'
'-x, -y, -z'
'x-1/2, y, -z-1/2'
'-x-1/2, y-1/2, z-1/2'
'x, -y-1/2, z'

loop_
_atom_site_label
_atom_site_type_symbol
_atom_site_fract_x
_atom_site_fract_y
_atom_site_fract_z
_atom_site_U_iso_or_equiv
_atom_site_adp_type
_atom_site_occupancy
_atom_site_site_symmetry_order
_atom_site_calc_flag
_atom_site_refinement_flags_posn
_atom_site_refinement_flags_adp
_atom_site_refinement_flags_occupancy
_atom_site_disorder_assembly
_atom_site_disorder_group
Pb1 Pb 0.43388(2) 0.2500 0.19106(3) 0.03968(14) Uani 1 2 d S TU P . .
Pb2 Pb 0.29762(2) 0.2500 0.37026(3) 0.03047(12) Uani 1 2 d S TU P . .
Pb3 Pb 0.40016(2) 0.2500 0.48935(3) 0.04461(16) Uani 1 2 d S TU P . .
Pb4 Pb 0.18805(2) 0.13432(2) 0.32781(2) 0.03225(10) Uani 1 1 d . U . . .
Pb5 Pb 0.14838(2) 0.2500 0.15017(3) 0.04704(16) Uani 1 2 d S TU P . .
Br1 Br 0.43725(5) 0.2500 0.04840(11) 0.0462(7) Uani 0.660(11) 2 d S TU P A 1
Br2 Br 0.39067(5) 0.2500 0.33582(10) 0.0526(5) Uani 0.83 2 d S TU P A 1
Br3 Br 0.21620(5) 0.2500 0.44433(9) 0.0385(4) Uani 0.65 2 d S TU P A 1
Br4 Br 0.11784(6) 0.2500 0.29164(12) 0.0443(5) Uani 0.5 2 d S TU P B 1
Br5 Br 0.17700(5) 0.09986(9) 0.18832(7) 0.0598(4) Uani 0.8 1 d . U . B 1
Br6 Br 0.18215(8) 0.2500 0.00649(14) 0.0506(6) Uani 0.51 2 d S TU P B 1
Cl1 Cl 0.43725(5) 0.2500 0.04840(11) 0.0462(7) Uani 0.340(11) 2 d S TU P A 2
Cl2 Cl 0.39067(5) 0.2500 0.33582(10) 0.0526(5) Uani 0.17 2 d S TU P A 2
Cl3 Cl 0.18215(8) 0.2500 0.00649(14) 0.0506(6) Uani 0.36 2 d S TU P B 2
Cl4 Cl 0.11784(6) 0.2500 0.29164(12) 0.0443(5) Uani 0.5 2 d S TU P B 2
Cl5 Cl 0.17700(5) 0.09986(9) 0.18832(7) 0.0598(4) Uani 0.2 1 d . U . B 2
Cl6 Cl 0.21620(5) 0.2500 0.44433(9) 0.0385(4) Uani 0.5 2 d S TU P A 2
O1A O 0.3782(2) 0.1745(4) 0.1741(4) 0.0486(17) Uani 1 1 d . U . . .
O1B O 0.4279(2) 0.1011(4) 0.2056(4) 0.0526(19) Uani 1 1 d . U . . .
O4A O 0.3335(2) 0.1784(4) 0.4755(4) 0.0467(16) Uani 1 1 d . U . . .
O4B O 0.3818(3) 0.1169(4) 0.5271(5) 0.064(2) Uani 1 1 d . U . . .
O6A O 0.2741(2) 0.1273(3) 0.3360(4) 0.0391(15) Uani 1 1 d . U . . .
O6B O 0.23458(19) 0.0326(3) 0.3337(3) 0.0356(14) Uani 1 1 d . U . . .
O7 O 0.1477(2) 0.0967(4) 0.4419(4) 0.055(2) Uani 1 1 d . U . . .
O8 O 0.1331(2) 0.0426(4) 0.3469(4) 0.0555(19) Uani 1 1 d . U . . .
O9 O 0.3730(3) 0.2500 0.6140(6) 0.068(3) Uani 1 2 d DS TU P A .
O10 O 0.4398(3) 0.2500 0.6168(6) 0.062(3) Uani 1 2 d S TU P A .
O11 O 0.4023(12) 0.2500 0.7114(13) 0.061(9) Uani 0.25 2 d DS TU P A .
O12 O 0.2925(3) 0.2500 0.2319(5) 0.041(2) Uani 1 2 d S TU P A .
O13 O 0.2397(3) 0.2500 0.1620(5) 0.053(3) Uani 1 2 d S TU P A .
O14 O 0.2292(3) 0.2500 0.2689(5) 0.045(2) Uani 1 2 d S TU P A .
O16 O 0.0673(6) 0.0593(11) 0.2350(12) 0.127(8) Uani 0.6 1 d . U . . .
O26 O 0.0671(3) 0.1519(7) 0.6268(6) 0.104(4) Uani 1 1 d . U . . .
O20 O 0.4054(5) -0.2500 0.2690(8) 0.062(4) Uani 0.7 2 d S TU P C 1
O21 O 0.1453(2) 0.1767(4) 0.5575(4) 0.0480(18) Uani 1 1 d . U . . .
O22 O 0.0192(5) -0.2500 0.3902(8) 0.100(5) Uani 1 2 d S TU P . .
O23 O 0.1370(5) -0.0862(9) 0.2763(10) 0.067(5) Uani 0.5 1 d . U . . .
O24 O 0.0865(5) -0.0589(9) 0.1517(7) 0.157(6) Uani 1 1 d . U . . .
O25 O 0.4675(3) 0.1568(7) 0.4561(6) 0.103(4) Uani 1 1 d . U . . .
O27 O 0.3029(15) -0.2500 0.241(2) 0.061(11) Uani 0.3 2 d S TU P D 1
N1 N -0.0464(2) -0.1879(4) 0.5579(4) 0.0332(15) Uani 1 1 d . U . . .
N2 N 0.0019(2) -0.1091(4) 0.5419(4) 0.0343(15) Uani 1 1 d . U . . .
N3 N 0.1890(2) -0.1877(4) 0.5333(4) 0.0386(17) Uani 1 1 d . U . . .
N4 N 0.2254(2) -0.0955(4) 0.5087(4) 0.0373(17) Uani 1 1 d . U . . .
N5 N 0.2652(2) -0.0964(4) 0.1746(4) 0.0347(16) Uani 1 1 d . U . . .
N6 N 0.4141(2) -0.1052(4) 0.3871(5) 0.0431(19) Uani 1 1 d . U . . .
N7 N 0.4528(2) -0.1878(4) 0.4305(5) 0.046(2) Uani 1 1 d . U . . .
N8 N 0.4048(4) 0.2500 0.6468(8) 0.067(4) Uani 1 2 d S TU P . .
N9 N 0.2330(2) -0.1875(4) 0.1403(4) 0.0337(16) Uani 1 1 d . U . . .
N10 N 0.2514(3) 0.2500 0.2264(5) 0.0205(16) Uani 1 2 d S TU P . .
C1 C -0.0721(4) -0.2500 0.5460(8) 0.039(3) Uani 1 2 d S TU P . .
H1A H -0.0963 -0.2500 0.5762 0.047 Uiso 1 2 calc RS T P . .
H1B H -0.0825 -0.2500 0.4998 0.047 Uiso 1 2 calc RS T P . .
C2 C -0.0200(3) -0.1593(5) 0.5116(5) 0.040(2) Uani 1 1 d . U . . .
H2 H -0.0176 -0.1725 0.4665 0.048 Uiso 1 1 calc R . . . .
C3 C -0.0095(3) -0.1072(5) 0.6091(5) 0.040(2) Uani 1 1 d . U . . .
H3 H 0.0016 -0.0773 0.6414 0.047 Uiso 1 1 calc R . . . .
C4 C -0.0399(3) -0.1565(5) 0.6204(6) 0.043(2) Uani 1 1 d . U . . .
H4 H -0.0532 -0.1668 0.6611 0.051 Uiso 1 1 calc R . . . .
C5 C 0.0405(4) -0.0784(7) 0.4424(6) 0.064(3) Uani 1 1 d . U . . .
H5 H 0.0250 -0.1109 0.4183 0.076 Uiso 1 1 calc R . . . .
C6 C 0.0716(4) -0.0376(6) 0.4097(6) 0.056(3) Uani 1 1 d . U . . .
H6 H 0.0759 -0.0424 0.3634 0.067 Uiso 1 1 calc R . . . .
C7 C 0.0952(3) 0.0084(5) 0.4452(5) 0.0369(18) Uani 1 1 d . U . . .
C8 C 0.0886(3) 0.0160(6) 0.5135(5) 0.045(2) Uani 1 1 d . U . . .
H8 H 0.1047 0.0474 0.5381 0.053 Uiso 1 1 calc R . . . .
C9 C 0.0581(3) -0.0231(5) 0.5453(6) 0.045(2) Uani 1 1 d . U . . .
H9 H 0.0540 -0.0181 0.5916 0.054 Uiso 1 1 calc R . . . .
C10 C 0.0338(3) -0.0691(5) 0.5098(5) 0.0364(19) Uani 1 1 d . U . . .
C11 C 0.1276(3) 0.0533(5) 0.4106(5) 0.0376(19) Uani 1 1 d . U . . .
C12 C 0.1745(4) -0.2500 0.5683(7) 0.039(3) Uani 1 2 d S TU P . .
H12A H 0.1438 -0.2500 0.5703 0.047 Uiso 1 2 calc RS T P . .
H12B H 0.1851 -0.2500 0.6143 0.047 Uiso 1 2 calc RS T P . .
C13 C 0.2230(3) -0.1503(5) 0.5483(5) 0.0364(19) Uani 1 1 d . U . . .
H13 H 0.2424 -0.1613 0.5820 0.044 Uiso 1 1 calc R . . . .
C14 C 0.1690(4) -0.1559(6) 0.4806(6) 0.054(3) Uani 1 1 d . U . . .
H14 H 0.1443 -0.1709 0.4596 0.065 Uiso 1 1 calc R . . . .
C15 C 0.1912(3) -0.0991(6) 0.4643(6) 0.051(3) Uani 1 1 d . U . . .
H15 H 0.1849 -0.0679 0.4298 0.061 Uiso 1 1 calc R . . . .
C16 C 0.2554(3) -0.0408(5) 0.5107(5) 0.0357(19) Uani 1 1 d . U . . .
C17 C 0.2407(3) 0.0274(5) 0.5009(5) 0.0355(19) Uani 1 1 d . U . . .
H17 H 0.2121 0.0368 0.4954 0.043 Uiso 1 1 calc R . . . .
C18 C 0.2706(3) 0.0796(5) 0.4999(4) 0.0348(19) Uani 1 1 d . U . . .
H18 H 0.2620 0.1248 0.4910 0.042 Uiso 1 1 calc R . . . .
C19 C 0.3125(3) 0.0668(5) 0.5118(5) 0.0358(19) Uani 1 1 d . U . . .
C20 C 0.3262(3) -0.0008(5) 0.5251(5) 0.039(2) Uani 1 1 d . U . . .
H20 H 0.3546 -0.0095 0.5342 0.047 Uiso 1 1 calc R . . . .
C21 C 0.2974(3) -0.0541(5) 0.5246(5) 0.0360(19) Uani 1 1 d . U . . .
H21 H 0.3061 -0.0992 0.5336 0.043 Uiso 1 1 calc R . . . .
C22 C 0.3446(3) 0.1230(5) 0.5032(5) 0.043(2) Uani 1 1 d . U . . .
C23 C 0.2703(3) 0.0616(5) 0.3383(5) 0.0329(18) Uani 1 1 d . U . . .
C24 C 0.3080(3) 0.0193(5) 0.3497(5) 0.0343(18) Uani 1 1 d . U . . .
C25 C 0.3041(3) -0.0535(5) 0.3535(5) 0.0361(19) Uani 1 1 d . U . . .
H25 H 0.2778 -0.0742 0.3479 0.043 Uiso 1 1 calc R . . . .
C26 C 0.3396(3) -0.0943(5) 0.3655(5) 0.036(2) Uani 1 1 d . U . . .
H26 H 0.3369 -0.1422 0.3684 0.044 Uiso 1 1 calc R . . . .
C27 C 0.3783(3) -0.0641(5) 0.3730(5) 0.038(2) Uani 1 1 d . U . . .
C28 C 0.3836(3) 0.0076(5) 0.3665(5) 0.041(2) Uani 1 1 d . U . . .
H28 H 0.4102 0.0276 0.3710 0.049 Uiso 1 1 calc R . . . .
C29 C 0.3488(3) 0.0479(5) 0.3534(5) 0.038(2) Uani 1 1 d . U . . .
H29 H 0.3523 0.0953 0.3467 0.046 Uiso 1 1 calc R . . . .
C30 C 0.4549(4) -0.0961(7) 0.3667(9) 0.079(5) Uani 1 1 d . U . . .
H30 H 0.4648 -0.0605 0.3392 0.095 Uiso 1 1 calc R . . . .
C31 C 0.4784(4) -0.1480(6) 0.3933(8) 0.064(3) Uani 1 1 d . U . . .
H31 H 0.5072 -0.1547 0.3869 0.077 Uiso 1 1 calc R . . . .
C32 C 0.4137(3) -0.1597(5) 0.4278(6) 0.043(2) Uani 1 1 d . U . . .
H32 H 0.3901 -0.1760 0.4511 0.051 Uiso 1 1 calc R . . . .
C33 C 0.4637(5) -0.2500 0.4705(9) 0.053(4) Uani 1 2 d S TU P . .
H33A H 0.4481 -0.2500 0.5128 0.063 Uiso 1 2 calc RS T P . .
H33B H 0.4937 -0.2500 0.4809 0.063 Uiso 1 2 calc RS T P . .
C34 C 0.3910(3) 0.1146(6) 0.1890(6) 0.043(2) Uani 1 1 d . U . . .
C35 C 0.3584(3) 0.0583(5) 0.1855(5) 0.0350(19) Uani 1 1 d . U . . .
C36 C 0.3153(3) 0.0764(5) 0.1813(5) 0.0321(18) Uani 1 1 d . U . . .
H36 H 0.3073 0.1227 0.1810 0.039 Uiso 1 1 calc R . . . .
C37 C 0.2849(3) 0.0250(5) 0.1778(5) 0.0351(19) Uani 1 1 d . U . . .
H37 H 0.2564 0.0361 0.1742 0.042 Uiso 1 1 calc R . . . .
C38 C 0.2979(3) -0.0428(5) 0.1796(4) 0.0304(17) Uani 1 1 d . U . . .
C39 C 0.3399(3) -0.0622(5) 0.1852(5) 0.036(2) Uani 1 1 d . U . . .
H39 H 0.3476 -0.1087 0.1872 0.043 Uiso 1 1 calc R . . . .
C40 C 0.3697(3) -0.0116(5) 0.1879(5) 0.037(2) Uani 1 1 d . U . . .
H40 H 0.3981 -0.0237 0.1913 0.045 Uiso 1 1 calc R . . . .
C41 C 0.2688(3) -0.1528(5) 0.1361(5) 0.0330(18) Uani 1 1 d . U . . .
H41 H 0.2924 -0.1654 0.1108 0.040 Uiso 1 1 calc R . . . .
C42 C 0.2264(3) -0.0955(5) 0.2033(6) 0.044(2) Uani 1 1 d . U . . .
H42 H 0.2158 -0.0615 0.2321 0.052 Uiso 1 1 calc R . . . .
C43 C 0.2060(3) -0.1527(5) 0.1827(6) 0.042(2) Uani 1 1 d . U . . .
H43 H 0.1788 -0.1661 0.1949 0.050 Uiso 1 1 calc R . . . .
C44 C 0.2238(4) -0.2500 0.1016(7) 0.035(3) Uani 1 2 d S TU P . .
H44A H 0.2406 -0.2500 0.0606 0.043 Uiso 1 2 calc RS T P . .
H44B H 0.1942 -0.2500 0.0886 0.043 Uiso 1 2 calc RS T P . .
O2 O 0.3432(13) -0.2500 0.2032(13) 0.101(9) Uani 0.5 2 d DS TU P E 2
O3 O 0.2849(16) -0.2500 0.2696(18) 0.126(13) Uani 0.5 2 d DS TU P E 2
O5 O 0.3609(13) -0.2500 0.3064(12) 0.092(9) Uani 0.5 2 d DS TU P E 2
N13 N 0.3270(12) -0.2500 0.2647(15) 0.102(9) Uani 0.5 2 d DS TU P E 2

loop_
_atom_site_aniso_label
_atom_site_aniso_U_11
_atom_site_aniso_U_22
_atom_site_aniso_U_33
_atom_site_aniso_U_23
_atom_site_aniso_U_13
_atom_site_aniso_U_12
Pb1 0.0248(2) 0.0356(3) 0.0587(4) 0.000 0.0000(2) 0.000
Pb2 0.0218(2) 0.0302(2) 0.0394(3) 0.000 0.00073(19) 0.000
Pb3 0.0245(2) 0.0550(3) 0.0543(3) 0.000 -0.0056(2) 0.000
Pb4 0.02463(17) 0.03521(19) 0.03691(19) -0.00159(16) 0.00297(14) -0.00051(13)
Pb5 0.0334(3) 0.0602(4) 0.0475(3) 0.000 -0.0004(2) 0.000
Br1 0.0297(9) 0.0443(11) 0.0644(13) 0.000 0.0029(8) 0.000
Br2 0.0303(7) 0.0749(12) 0.0527(10) 0.000 0.0059(7) 0.000
Br3 0.0337(7) 0.0411(8) 0.0407(8) 0.000 0.0004(7) 0.000
Br4 0.0361(10) 0.0448(11) 0.0520(12) 0.000 0.0139(9) 0.000
Br5 0.0594(8) 0.0724(9) 0.0475(7) -0.0135(7) -0.0024(6) 0.0207(7)
Br6 0.0497(13) 0.0431(12) 0.0590(14) 0.000 -0.0093(11) 0.000
Cl1 0.0297(9) 0.0443(11) 0.0644(13) 0.000 0.0029(8) 0.000
Cl2 0.0303(7) 0.0749(12) 0.0527(10) 0.000 0.0059(7) 0.000
Cl3 0.0497(13) 0.0431(12) 0.0590(14) 0.000 -0.0093(11) 0.000
Cl4 0.0361(10) 0.0448(11) 0.0520(12) 0.000 0.0139(9) 0.000
Cl5 0.0594(8) 0.0724(9) 0.0475(7) -0.0135(7) -0.0024(6) 0.0207(7)
Cl6 0.0337(7) 0.0411(8) 0.0407(8) 0.000 0.0004(7) 0.000
O1A 0.038(3) 0.045(3) 0.062(4) 0.004(3) 0.007(3) -0.008(3)
O1B 0.031(3) 0.049(4) 0.078(5) -0.010(4) -0.001(3) -0.005(3)
O4A 0.046(3) 0.041(3) 0.054(4) 0.004(3) 0.001(3) 0.001(3)
O4B 0.051(4) 0.060(4) 0.081(6) 0.014(4) -0.018(4) -0.006(3)
O6A 0.036(3) 0.031(3) 0.051(4) 0.000(3) 0.007(3) -0.001(2)
O6B 0.035(3) 0.030(3) 0.042(3) 0.000(3) 0.001(3) 0.001(2)
O7 0.055(4) 0.060(4) 0.049(4) -0.005(3) 0.002(3) -0.032(4)
O8 0.056(4) 0.054(4) 0.056(4) -0.013(3) 0.011(3) -0.025(4)
O9 0.033(4) 0.098(9) 0.073(6) 0.000 -0.002(4) 0.000
O10 0.024(4) 0.089(9) 0.072(7) 0.000 0.003(4) 0.000
O11 0.030(12) 0.09(2) 0.058(7) 0.000 0.003(6) 0.000
O12 0.033(3) 0.042(5) 0.048(5) 0.000 0.005(3) 0.000
O13 0.037(5) 0.078(8) 0.044(4) 0.000 0.002(4) 0.000
O14 0.044(5) 0.039(5) 0.053(5) 0.000 0.014(4) 0.000
O16 0.117(13) 0.115(13) 0.148(15) 0.019(12) -0.072(12) -0.024(11)
O26 0.081(7) 0.128(10) 0.104(9) -0.037(8) -0.028(7) 0.026(7)
O20 0.068(9) 0.064(9) 0.054(9) 0.000 -0.010(8) 0.000
O21 0.048(4) 0.052(4) 0.044(4) 0.009(4) -0.001(3) 0.000(3)
O22 0.096(11) 0.131(14) 0.074(10) 0.000 0.012(9) 0.000
O23 0.054(8) 0.059(9) 0.088(11) -0.031(9) 0.027(8) -0.008(8)
O24 0.172(12) 0.189(13) 0.111(9) -0.021(10) 0.057(9) 0.012(11)
O25 0.065(6) 0.141(11) 0.104(9) -0.007(9) -0.008(6) 0.009(7)
O27 0.077(18) 0.062(18) 0.043(17) 0.000 -0.027(15) 0.000
N1 0.023(3) 0.030(3) 0.047(4) -0.001(3) -0.003(3) 0.004(3)
N2 0.025(3) 0.028(3) 0.049(4) 0.001(3) -0.002(3) 0.003(3)
N3 0.033(3) 0.033(3) 0.050(4) -0.002(3) -0.003(3) 0.005(3)
N4 0.036(3) 0.034(3) 0.042(4) 0.002(3) -0.002(3) 0.001(3)
N5 0.033(3) 0.030(3) 0.041(4) -0.006(3) 0.006(3) 0.001(3)
N6 0.032(3) 0.039(4) 0.059(5) -0.002(4) -0.001(3) 0.004(3)
N7 0.029(3) 0.042(4) 0.067(5) 0.000(4) -0.004(3) 0.000(3)
N8 0.028(4) 0.111(13) 0.062(6) 0.000 0.001(4) 0.000
N9 0.026(3) 0.031(3) 0.043(4) -0.002(3) 0.004(3) 0.000(3)
N10 0.017(3) 0.010(4) 0.034(4) 0.000 0.002(3) 0.000
C1 0.030(5) 0.031(5) 0.057(8) 0.000 -0.005(5) 0.000
C2 0.034(4) 0.040(4) 0.045(4) 0.000(4) -0.002(3) -0.006(3)
C3 0.039(4) 0.034(4) 0.045(4) -0.006(4) 0.004(3) -0.002(4)
C4 0.035(4) 0.044(4) 0.050(4) -0.001(4) -0.002(3) -0.004(4)
C5 0.059(6) 0.078(7) 0.054(5) -0.010(5) 0.011(4) -0.037(6)
C6 0.053(5) 0.067(6) 0.047(5) -0.010(5) 0.010(4) -0.025(5)
C7 0.025(4) 0.037(4) 0.049(4) 0.002(3) -0.004(3) 0.002(3)
C8 0.037(4) 0.052(5) 0.045(4) 0.000(4) -0.003(3) -0.014(4)
C9 0.037(4) 0.052(5) 0.047(5) 0.004(4) -0.005(4) -0.012(4)
C10 0.028(4) 0.035(4) 0.046(4) 0.003(3) 0.001(3) -0.002(3)
C11 0.031(4) 0.030(4) 0.052(4) 0.000(3) 0.000(3) -0.005(3)
C12 0.036(6) 0.038(5) 0.043(6) 0.000 -0.007(5) 0.000
C13 0.037(4) 0.034(4) 0.038(4) -0.002(3) 0.003(3) 0.001(3)
C14 0.049(5) 0.045(5) 0.068(6) 0.010(5) -0.017(5) -0.005(4)
C15 0.049(5) 0.044(5) 0.060(6) 0.010(4) -0.020(4) -0.002(4)
C16 0.041(4) 0.031(3) 0.036(5) 0.001(3) 0.003(3) 0.001(3)
C17 0.040(4) 0.031(3) 0.035(5) -0.001(3) 0.006(4) 0.005(3)
C18 0.042(4) 0.034(4) 0.028(4) 0.000(4) 0.005(3) 0.003(3)
C19 0.039(4) 0.034(4) 0.034(5) -0.003(3) 0.004(3) 0.004(3)
C20 0.039(4) 0.035(4) 0.043(5) 0.003(4) 0.003(4) 0.001(3)
C21 0.043(4) 0.031(4) 0.035(5) 0.005(4) 0.002(3) 0.004(3)
C22 0.047(4) 0.040(4) 0.041(5) 0.002(4) -0.002(4) -0.002(3)
C23 0.034(3) 0.029(3) 0.035(5) 0.002(3) 0.003(3) -0.003(3)
C24 0.035(3) 0.040(4) 0.028(4) -0.005(3) -0.004(3) 0.001(3)
C25 0.035(4) 0.038(4) 0.035(5) -0.001(4) -0.004(3) -0.002(3)
C26 0.035(4) 0.035(4) 0.038(5) -0.005(4) -0.005(3) 0.004(3)
C27 0.032(3) 0.038(4) 0.043(5) -0.006(4) -0.002(3) 0.007(3)
C28 0.035(4) 0.035(4) 0.051(6) -0.005(4) 0.001(4) 0.001(3)
C29 0.034(4) 0.034(4) 0.046(5) -0.004(4) 0.003(3) 0.000(3)
C30 0.037(4) 0.065(6) 0.135(11) 0.037(8) 0.021(5) 0.013(4)
C31 0.037(4) 0.056(5) 0.101(9) 0.018(6) 0.011(5) 0.007(4)
C32 0.028(4) 0.043(4) 0.057(5) -0.002(4) -0.010(3) -0.001(3)
C33 0.047(7) 0.038(6) 0.073(9) 0.000 -0.020(7) 0.000
C34 0.036(4) 0.044(4) 0.049(5) -0.003(4) 0.010(3) -0.003(3)
C35 0.028(3) 0.038(4) 0.039(5) -0.002(4) 0.006(3) 0.000(3)
C36 0.028(3) 0.032(4) 0.037(5) -0.003(4) 0.008(3) 0.001(3)
C37 0.030(4) 0.034(4) 0.041(5) 0.001(4) 0.003(3) -0.003(3)
C38 0.032(3) 0.030(3) 0.029(4) -0.003(3) 0.007(3) -0.002(3)
C39 0.033(4) 0.035(4) 0.041(5) 0.002(4) 0.005(3) 0.003(3)
C40 0.027(4) 0.038(4) 0.047(5) -0.004(4) 0.005(3) 0.002(3)
C41 0.031(3) 0.034(4) 0.034(4) -0.005(3) -0.001(3) 0.002(3)
C42 0.035(4) 0.043(4) 0.053(5) -0.005(4) 0.013(4) -0.001(3)
C43 0.030(4) 0.036(4) 0.059(6) -0.007(4) 0.014(4) 0.002(3)
C44 0.040(6) 0.033(5) 0.033(6) 0.000 -0.009(5) 0.000
O2 0.22(3) 0.023(10) 0.056(10) 0.000 0.007(13) 0.000
O3 0.21(3) 0.10(3) 0.064(17) 0.000 0.001(14) 0.000
O5 0.21(3) 0.041(12) 0.029(9) 0.000 0.022(12) 0.000
N13 0.22(3) 0.034(15) 0.059(11) 0.000 0.003(13) 0.000

loop_
_atom_type_symbol
_atom_type_description
_atom_type_scat_dispersion_real
_atom_type_scat_dispersion_imag
_atom_type_scat_source
C C 0.0181 0.0091 'International Tables Vol C Tables 4.2.6.8 and 6.1.1.4'
H H 0.0000 0.0000 'International Tables Vol C Tables 4.2.6.8 and 6.1.1.4'
Br Br -0.6763 1.2805 'International Tables Vol C Tables 4.2.6.8 and 6.1.1.4'
Cl Cl 0.3639 0.7018 'International Tables Vol C Tables 4.2.6.8 and 6.1.1.4'
N N 0.0311 0.0180 'International Tables Vol C Tables 4.2.6.8 and 6.1.1.4'
O O 0.0492 0.0322 'International Tables Vol C Tables 4.2.6.8 and 6.1.1.4'
Pb Pb -4.0753 8.5060 'International Tables Vol C Tables 4.2.6.8 and 6.1.1.4'

loop_
_geom_angle_atom_site_label_1
_geom_angle_atom_site_label_2
_geom_angle_atom_site_label_3
_geom_angle
_geom_angle_site_symmetry_1
_geom_angle_site_symmetry_3
Br1 Pb1 Br2 156.64(5) . .
O1A Pb1 Br1 83.35(19) . .
O1A Pb1 Br1 83.36(19) 8_565 .
O1A Pb1 Br2 78.58(19) 8_565 .
O1A Pb1 Br2 78.58(19) . .
O1A Pb1 Cl1 83.35(19) . .
O1A Pb1 Cl1 83.36(19) 8_565 .
O1A Pb1 O1A 78.2(4) 8_565 .
Br3 Pb2 Br2 163.41(5) . .
Cl6 Pb2 Cl2 163.41(5) . .
O4A Pb2 Br2 76.58(15) 8_565 .
O4A Pb2 Br2 76.59(15) . .
O4A Pb2 Br3 89.12(15) 8_565 .
O4A Pb2 Br3 89.12(15) . .
O4A Pb2 Cl2 76.58(15) 8_565 .
O4A Pb2 Cl2 76.59(15) . .
O4A Pb2 Cl6 89.12(15) 8_565 .
O4A Pb2 Cl6 89.12(15) . .
O4A Pb2 O4A 60.5(3) . 8_565
O6A Pb2 Br2 102.82(14) 8_565 .
O6A Pb2 Br2 102.82(14) . .
O6A Pb2 Br3 83.05(15) 8_565 .
O6A Pb2 Br3 83.05(15) . .
O6A Pb2 Cl2 102.82(14) 8_565 .
O6A Pb2 Cl2 102.82(14) . .
O6A Pb2 Cl6 83.05(15) . .
O6A Pb2 Cl6 83.05(15) 8_565 .
O6A Pb2 O4A 141.5(2) 8_565 .
O6A Pb2 O4A 81.7(2) 8_565 8_565
O6A Pb2 O4A 141.5(2) . 8_565
O6A Pb2 O4A 81.7(2) . .
O6A Pb2 O6A 134.0(3) . 8_565
O6A Pb2 O12 73.76(17) . .
O6A Pb2 O12 73.76(17) 8_565 .
O12 Pb2 Br2 80.38(19) . .
O12 Pb2 Br3 116.21(19) . .
O12 Pb2 Cl2 80.38(19) . .
O12 Pb2 Cl6 116.21(19) . .
O12 Pb2 O4A 141.42(19) . .
O12 Pb2 O4A 141.42(19) . 8_565
O4A Pb3 Br2 79.07(17) . .
O4A Pb3 Br2 79.07(17) 8_565 .
O4A Pb3 Cl2 79.07(17) 8_565 .
O4A Pb3 Cl2 79.07(17) . .
O4A Pb3 O4A 66.0(3) 8_565 .
O4A Pb3 O4B 48.9(2) 8_565 8_565
O4A Pb3 O4B 48.9(2) . .
O4A Pb3 O4B 111.3(2) . 8_565
O4A Pb3 O4B 111.3(2) 8_565 .
O4A Pb3 O9 80.1(3) . .
O4A Pb3 O9 80.1(3) 8_565 .
O4B Pb3 Br2 104.51(19) 8_565 .
O4B Pb3 Br2 104.51(19) . .
O4B Pb3 Cl2 104.51(19) 8_565 .
O4B Pb3 Cl2 104.51(19) . .
O4B Pb3 O4B 139.5(4) 8_565 .
O9 Pb3 Br2 155.1(2) . .
O9 Pb3 Cl2 155.1(2) . .
O9 Pb3 O4B 70.9(2) . .
O9 Pb3 O4B 70.9(2) . 8_565
Br5 Pb4 Br4 82.13(5) . .
O6A Pb4 Br4 137.17(13) . .
O6A Pb4 Br5 99.65(15) . .
O6A Pb4 Cl5 99.65(15) . .
O6B Pb4 Br4 167.17(15) . .
O6B Pb4 Br5 86.14(15) . .
O6B Pb4 Cl5 86.14(15) . .
O6B Pb4 O6A 50.21(19) . .
O6B Pb4 O7 91.7(2) . .
O6B Pb4 O8 81.0(2) . .
O7 Pb4 Br4 92.64(19) . .
O7 Pb4 Br5 133.47(15) . .
O7 Pb4 Cl5 133.47(15) . .
O7 Pb4 O6A 114.2(2) . .
O8 Pb4 Br4 92.6(2) . .
O8 Pb4 Br5 84.03(18) . .
O8 Pb4 Cl5 84.03(18) . .
O8 Pb4 O6A 130.3(2) . .
O8 Pb4 O7 49.9(2) . .
Br4 Pb5 Br5 82.33(3) . .
Br4 Pb5 Br5 82.33(3) . 8_565
Br4 Pb5 Br6 178.44(7) . .
Br5 Pb5 Br5 135.73(6) . 8_565
Br6 Pb5 Br5 97.11(3) . 8_565
Br6 Pb5 Br5 97.11(3) . .
Cl4 Pb5 Cl3 178.44(7) . .
Pb2 Br2 Pb1 128.55(6) . .
Pb2 Br2 Pb3 82.62(5) . .
Pb3 Br2 Pb1 148.82(6) . .
Pb4 Br4 Pb4 87.47(5) 8_565 .
Pb5 Br4 Pb4 89.13(4) . 8_565
Pb5 Br4 Pb4 89.13(4) . .
Pb4 Br5 Pb5 93.01(4) . .
Pb2 Cl2 Pb3 82.62(5) . .
C34 O1A Pb1 107.4(6) . .
Pb3 O4A Pb2 98.7(2) . .
C22 O4A Pb2 151.4(7) . .
C22 O4A Pb3 100.6(6) . .
C22 O4B Pb3 90.5(6) . .
Pb2 O6A Pb4 104.9(2) . .
C23 O6A Pb2 159.1(7) . .
C23 O6A Pb4 87.5(5) . .
C23 O6B Pb4 100.7(5) . .
C11 O7 Pb4 90.4(6) . .
C11 O8 Pb4 97.3(6) . .
N8 O9 Pb3 103.6(9) . .
N10 O12 Pb2 98.2(7) . .
C2 N1 C1 124.4(10) . .
C2 N1 C4 109.3(8) . .
C4 N1 C1 125.5(10) . .
C2 N2 C3 108.5(8) . .
C2 N2 C10 124.4(9) . .
C3 N2 C10 127.0(8) . .
C13 N3 C12 126.6(9) . .
C13 N3 C14 107.5(9) . .
C14 N3 C12 125.9(9) . .
C13 N4 C15 106.9(8) . .
C13 N4 C16 128.1(8) . .
C15 N4 C16 125.0(8) . .
C41 N5 C38 123.6(8) . .
C41 N5 C42 109.1(8) . .
C42 N5 C38 127.2(8) . .
C30 N6 C27 129.0(10) . .
C32 N6 C27 123.9(9) . .
C32 N6 C30 107.0(9) . .
C31 N7 C32 107.6(9) . .
C31 N7 C33 128.3(11) . .
C32 N7 C33 124.1(11) . .
O9 N8 O10 119.0(14) . .
O9 N8 O11 119(2) . .
O10 N8 O11 122(2) . .
C41 N9 C43 108.8(8) . .
C41 N9 C44 123.9(9) . .
C43 N9 C44 127.1(9) . .
O12 N10 O13 111.0(10) . .
O14 N10 O12 125.0(11) . .
O14 N10 O13 124.0(10) . .
N1 C1 N1 109.5(10) 8 .
N1 C1 H1A 109.8 . .
N1 C1 H1A 109.8 8 .
N1 C1 H1B 109.8 8 .
N1 C1 H1B 109.8 . .
H1A C1 H1B 108.2 . .
N1 C2 H2 125.9 . .
N2 C2 N1 108.2(9) . .
N2 C2 H2 125.9 . .
N2 C3 H3 125.6 . .
C4 C3 N2 108.8(9) . .
C4 C3 H3 125.6 . .
N1 C4 H4 127.4 . .
C3 C4 N1 105.1(9) . .
C3 C4 H4 127.4 . .
C6 C5 H5 120.6 . .
C10 C5 H5 120.6 . .
C10 C5 C6 118.9(11) . .
C5 C6 H6 119.7 . .
C7 C6 C5 120.6(11) . .
C7 C6 H6 119.7 . .
C6 C7 C8 119.7(10) . .
C6 C7 C11 121.0(10) . .
C8 C7 C11 119.3(9) . .
C7 C8 H8 120.1 . .
C7 C8 C9 119.9(10) . .
C9 C8 H8 120.1 . .
C8 C9 H9 119.5 . .
C10 C9 C8 120.9(10) . .
C10 C9 H9 119.5 . .
C5 C10 N2 118.4(9) . .
C5 C10 C9 120.0(10) . .
C9 C10 N2 121.6(9) . .
O7 C11 O8 122.4(9) . .
O7 C11 C7 121.2(10) . .
O8 C11 C7 116.4(8) . .
N3 C12 N3 110.7(11) . 8
N3 C12 H12A 109.5 . .
N3 C12 H12A 109.5 8 .
N3 C12 H12B 109.5 8 .
N3 C12 H12B 109.5 . .
H12A C12 H12B 108.1 . .
N3 C13 H13 124.8 . .
N4 C13 N3 110.4(9) . .
N4 C13 H13 124.8 . .
N3 C14 H14 126.0 . .
C15 C14 N3 108.0(10) . .
C15 C14 H14 126.0 . .
N4 C15 H15 126.4 . .
C14 C15 N4 107.2(10) . .
C14 C15 H15 126.4 . .
C17 C16 N4 117.9(8) . .
C21 C16 N4 120.7(8) . .
C21 C16 C17 121.3(9) . .
C16 C17 H17 121.4 . .
C18 C17 C16 117.2(9) . .
C18 C17 H17 121.4 . .
C17 C18 H18 119.1 . .
C19 C18 C17 121.8(9) . .
C19 C18 H18 119.1 . .
C18 C19 C20 120.2(9) . .
C18 C19 C22 120.4(9) . .
C20 C19 C22 119.1(9) . .
C19 C20 H20 120.4 . .
C21 C20 C19 119.3(9) . .
C21 C20 H20 120.4 . .
C16 C21 H21 120.0 . .
C20 C21 C16 120.0(9) . .
C20 C21 H21 120.0 . .
O4A C22 O4B 120.0(10) . .
O4A C22 C19 118.6(9) . .
O4B C22 C19 121.2(9) . .
O6A C23 C24 118.8(8) . .
O6B C23 O6A 121.6(9) . .
O6B C23 C24 119.6(8) . .
C25 C24 C23 119.4(8) . .
C29 C24 C23 122.5(9) . .
C29 C24 C25 118.0(9) . .
C24 C25 H25 120.0 . .
C26 C25 C24 120.0(9) . .
C26 C25 H25 120.0 . .
C25 C26 H26 119.9 . .
C27 C26 C25 120.1(9) . .
C27 C26 H26 119.9 . .
C26 C27 N6 120.1(9) . .
C26 C27 C28 121.3(9) . .
C28 C27 N6 118.6(9) . .
C27 C28 H28 120.6 . .
C29 C28 C27 118.8(9) . .
C29 C28 H28 120.6 . .
C24 C29 H29 119.2 . .
C28 C29 C24 121.6(9) . .
C28 C29 H29 119.2 . .
N6 C30 H30 126.0 . .
C31 C30 N6 108.0(11) . .
C31 C30 H30 126.0 . .
N7 C31 C30 107.8(10) . .
N7 C31 H31 126.1 . .
C30 C31 H31 126.1 . .
N6 C32 N7 109.4(9) . .
N6 C32 H32 125.3 . .
N7 C32 H32 125.3 . .
N7 C33 N7 108.5(13) . 8
N7 C33 H33A 110.0 8 .
N7 C33 H33A 110.0 . .
N7 C33 H33B 110.0 . .
N7 C33 H33B 110.0 8 .
H33A C33 H33B 108.4 . .
O1A C34 C35 115.7(9) . .
O1B C34 O1A 123.9(10) . .
O1B C34 C35 120.4(10) . .
C36 C35 C34 119.2(9) . .
C40 C35 C34 121.6(8) . .
C40 C35 C36 119.2(9) . .
C35 C36 H36 120.0 . .
C37 C36 C35 119.9(9) . .
C37 C36 H36 120.0 . .
C36 C37 H37 120.9 . .
C38 C37 C36 118.2(8) . .
C38 C37 H37 120.9 . .
C37 C38 N5 117.3(8) . .
C37 C38 C39 123.2(9) . .
C39 C38 N5 119.5(8) . .
C38 C39 H39 120.8 . .
C40 C39 C38 118.4(9) . .
C40 C39 H39 120.8 . .
C35 C40 H40 119.4 . .
C39 C40 C35 121.1(9) . .
C39 C40 H40 119.4 . .
N5 C41 H41 126.1 . .
N9 C41 N5 107.8(8) . .
N9 C41 H41 126.1 . .
N5 C42 H42 126.3 . .
C43 C42 N5 107.4(9) . .
C43 C42 H42 126.3 . .
N9 C43 H43 126.6 . .
C42 C43 N9 106.9(8) . .
C42 C43 H43 126.6 . .
N9 C44 N9 111.6(10) . 8
N9 C44 H44A 109.3 . .
N9 C44 H44A 109.3 8 .
N9 C44 H44B 109.3 . .
N9 C44 H44B 109.3 8 .
H44A C44 H44B 108.0 . .
O2 N13 O3 117(4) . .
O2 N13 O5 105(3) . .
O3 N13 O5 138(4) . .

loop_
_geom_bond_atom_site_label_1
_geom_bond_atom_site_label_2
_geom_bond_distance
_geom_bond_site_symmetry_2
Pb1 Br1 2.822(2) .
Pb1 Br2 3.1716(19) .
Pb1 Cl1 2.822(2) .
Pb1 O1A 2.311(7) 8_565
Pb1 O1A 2.311(7) .
Pb2 Br2 3.0212(17) .
Pb2 Br3 2.9629(17) .
Pb2 Cl2 3.0212(17) .
Pb2 Cl6 2.9629(17) .
Pb2 O4A 2.742(7) .
Pb2 O4A 2.742(7) 8_565
Pb2 O6A 2.573(6) 8_565
Pb2 O6A 2.573(6) .
Pb2 O12 2.740(10) .
Pb3 Br2 3.050(2) .
Pb3 Cl2 3.050(2) .
Pb3 O4A 2.536(7) .
Pb3 O4A 2.536(7) 8_565
Pb3 O4B 2.736(8) .
Pb3 O4B 2.736(8) 8_565
Pb3 O9 2.610(12) .
Pb4 Br4 3.2289(16) .
Pb4 Br5 2.8581(14) .
Pb4 Cl5 2.8581(14) .
Pb4 O6A 2.732(7) .
Pb4 O6B 2.457(6) .
Pb4 O7 2.692(7) .
Pb4 O8 2.509(7) .
Pb5 Br4 2.959(2) .
Pb5 Br5 3.1278(16) 8_565
Pb5 Br5 3.1278(16) .
Pb5 Br6 3.035(3) .
Pb5 Cl3 3.035(3) .
Pb5 Cl4 2.959(2) .
Br4 Pb4 3.2289(16) 8_565
O1A C34 1.258(13) .
O1B C34 1.242(12) .
O4A C22 1.253(12) .
O4B C22 1.274(13) .
O6A C23 1.275(11) .
O6B C23 1.264(11) .
O7 C11 1.221(11) .
O8 C11 1.289(12) .
O9 N8 1.197(16) .
O10 N8 1.258(16) .
O11 N8 1.28(3) .
O12 N10 1.304(12) .
O13 N10 1.325(14) .
O14 N10 1.096(13) .
N1 C1 1.467(10) .
N1 C2 1.356(12) .
N1 C4 1.393(13) .
N2 C2 1.334(12) .
N2 C3 1.377(13) .
N2 C10 1.420(11) .
N3 C12 1.461(11) .
N3 C13 1.330(12) .
N3 C14 1.366(13) .
N4 C13 1.318(12) .
N4 C15 1.395(12) .
N4 C16 1.421(12) .
N5 C38 1.465(11) .
N5 C41 1.333(12) .
N5 C42 1.352(11) .
N6 C27 1.411(11) .
N6 C30 1.363(14) .
N6 C32 1.324(13) .
N7 C31 1.336(14) .
N7 C32 1.353(12) .
N7 C33 1.479(12) .
N9 C41 1.320(11) .
N9 C43 1.372(12) .
N9 C44 1.457(10) .
C1 N1 1.467(10) 8
C1 H1A 0.9700 .
C1 H1B 0.9700 .
C2 H2 0.9300 .
C3 H3 0.9300 .
C3 C4 1.371(13) .
C4 H4 0.9300 .
C5 H5 0.9300 .
C5 C6 1.417(14) .
C5 C10 1.361(15) .
C6 H6 0.9300 .
C6 C7 1.356(14) .
C7 C8 1.372(14) .
C7 C11 1.506(13) .
C8 H8 0.9300 .
C8 C9 1.377(13) .
C9 H9 0.9300 .
C9 C10 1.368(13) .
C12 N3 1.461(11) 8
C12 H12A 0.9700 .
C12 H12B 0.9700 .
C13 H13 0.9300 .
C14 H14 0.9300 .
C14 C15 1.341(15) .
C15 H15 0.9300 .
C16 C17 1.408(12) .
C16 C21 1.380(13) .
C17 H17 0.9300 .
C17 C18 1.382(13) .
C18 H18 0.9300 .
C18 C19 1.369(13) .
C19 C20 1.399(13) .
C19 C22 1.496(14) .
C20 H20 0.9300 .
C20 C21 1.376(13) .
C21 H21 0.9300 .
C23 C24 1.463(13) .
C24 C25 1.412(13) .
C24 C29 1.404(12) .
C25 H25 0.9300 .
C25 C26 1.392(13) .
C26 H26 0.9300 .
C26 C27 1.365(13) .
C27 C28 1.399(13) .
C28 H28 0.9300 .
C28 C29 1.374(13) .
C29 H29 0.9300 .
C30 H30 0.9300 .
C30 C31 1.354(16) .
C31 H31 0.9300 .
C32 H32 0.9300 .
C33 N7 1.479(12) 8
C33 H33A 0.9700 .
C33 H33B 0.9700 .
C34 C35 1.498(13) .
C35 C36 1.410(12) .
C35 C40 1.396(13) .
C36 H36 0.9300 .
C36 C37 1.384(12) .
C37 H37 0.9300 .
C37 C38 1.372(12) .
C38 C39 1.386(12) .
C39 H39 0.9300 .
C39 C40 1.358(13) .
C40 H40 0.9300 .
C41 H41 0.9300 .
C42 H42 0.9300 .
C42 C43 1.341(14) .
C43 H43 0.9300 .
C44 N9 1.457(10) 8
C44 H44A 0.9700 .
C44 H44B 0.9700 .
O2 N13 1.32(3) .
O3 N13 1.34(3) .
O5 N13 1.35(3) .

loop_
_geom_torsion_atom_site_label_1
_geom_torsion_atom_site_label_2
_geom_torsion_atom_site_label_3
_geom_torsion_atom_site_label_4
_geom_torsion
_geom_torsion_site_symmetry_4
Pb1 O1A C34 O1B -3.8(14) .
Pb1 O1A C34 C35 176.3(7) .
Pb2 O4A C22 O4B 130.9(12) .
Pb2 O4A C22 C19 -53.5(19) .
Pb2 O6A C23 O6B 130.0(14) .
Pb2 O6A C23 C24 -47(2) .
Pb2 O12 N10 O13 180.000(0) .
Pb2 O12 N10 O14 0.000(1) .
Pb3 O4A C22 O4B -1.0(12) .
Pb3 O4A C22 C19 174.6(8) .
Pb3 O4B C22 O4A 0.9(11) .
Pb3 O4B C22 C19 -174.6(9) .
Pb3 O9 N8 O10 0.000(2) .
Pb3 O9 N8 O11 180.000(6) .
Pb4 O6A C23 O6B 2.7(9) .
Pb4 O6A C23 C24 -174.5(8) .
Pb4 O6B C23 O6A -3.1(11) .
Pb4 O6B C23 C24 174.2(7) .
Pb4 O7 C11 O8 1.7(11) .
Pb4 O7 C11 C7 -179.3(8) .
Pb4 O8 C11 O7 -1.9(12) .
Pb4 O8 C11 C7 179.1(7) .
O1A C34 C35 C36 -14.0(14) .
O1A C34 C35 C40 167.6(10) .
O1B C34 C35 C36 166.1(10) .
O1B C34 C35 C40 -12.3(16) .
O6A C23 C24 C25 179.0(9) .
O6A C23 C24 C29 -4.7(15) .
O6B C23 C24 C25 1.7(14) .
O6B C23 C24 C29 178.0(9) .
N2 C3 C4 N1 -0.2(11) .
N3 C14 C15 N4 -0.8(14) .
N4 C16 C17 C18 -177.1(8) .
N4 C16 C21 C20 178.7(9) .
N5 C38 C39 C40 178.2(8) .
N5 C42 C43 N9 -0.9(12) .
N6 C27 C28 C29 -179.5(9) .
N6 C30 C31 N7 -1.0(18) .
C1 N1 C2 N2 -172.6(8) .
C1 N1 C4 C3 171.6(8) .
C2 N1 C1 N1 83.3(14) 8
C2 N1 C4 C3 1.6(11) .
C2 N2 C3 C4 -1.3(11) .
C2 N2 C10 C5 5.5(15) .
C2 N2 C10 C9 -173.3(9) .
C3 N2 C2 N1 2.3(11) .
C3 N2 C10 C5 180.0(11) .
C3 N2 C10 C9 1.1(15) .
C4 N1 C1 N1 -85.3(13) 8
C4 N1 C2 N2 -2.4(11) .
C5 C6 C7 C8 -0.6(18) .
C5 C6 C7 C11 -178.4(11) .
C6 C5 C10 N2 178.5(10) .
C6 C5 C10 C9 -2.6(19) .
C6 C7 C8 C9 -0.1(16) .
C6 C7 C11 O7 177.1(10) .
C6 C7 C11 O8 -3.9(15) .
C7 C8 C9 C10 -0.6(17) .
C8 C7 C11 O7 -0.8(15) .
C8 C7 C11 O8 178.3(10) .
C8 C9 C10 N2 -179.1(9) .
C8 C9 C10 C5 2.0(17) .
C10 N2 C2 N1 177.6(8) .
C10 N2 C3 C4 -176.4(8) .
C10 C5 C6 C7 2(2) .
C11 C7 C8 C9 177.8(9) .
C12 N3 C13 N4 -176.5(9) .
C12 N3 C14 C15 177.5(10) .
C13 N3 C12 N3 -96.6(12) 8
C13 N3 C14 C15 -0.2(13) .
C13 N4 C15 C14 1.5(13) .
C13 N4 C16 C17 -138.9(10) .
C13 N4 C16 C21 38.6(15) .
C14 N3 C12 N3 86.1(14) 8
C14 N3 C13 N4 1.2(12) .
C15 N4 C13 N3 -1.6(11) .
C15 N4 C16 C17 38.6(14) .
C15 N4 C16 C21 -143.9(10) .
C16 N4 C13 N3 176.2(9) .
C16 N4 C15 C14 -176.5(10) .
C16 C17 C18 C19 -3.7(14) .
C17 C16 C21 C20 -3.9(15) .
C17 C18 C19 C20 0.3(15) .
C17 C18 C19 C22 173.5(9) .
C18 C19 C20 C21 1.5(15) .
C18 C19 C22 O4A -10.5(15) .
C18 C19 C22 O4B 165.0(10) .
C19 C20 C21 C16 0.3(15) .
C20 C19 C22 O4A 162.8(10) .
C20 C19 C22 O4B -21.7(16) .
C21 C16 C17 C18 5.5(14) .
C22 C19 C20 C21 -171.9(9) .
C23 C24 C25 C26 -178.8(9) .
C23 C24 C29 C28 177.6(9) .
C24 C25 C26 C27 -0.6(15) .
C25 C24 C29 C28 -6.0(15) .
C25 C26 C27 N6 178.2(9) .
C25 C26 C27 C28 -2.3(16) .
C26 C27 C28 C29 1.1(16) .
C27 N6 C30 C31 179.1(12) .
C27 N6 C32 N7 179.9(9) .
C27 C28 C29 C24 3.2(16) .
C29 C24 C25 C26 4.7(15) .
C30 N6 C27 C26 145.9(13) .
C30 N6 C27 C28 -33.6(18) .
C30 N6 C32 N7 -3.7(13) .
C31 N7 C32 N6 3.1(13) .
C31 N7 C33 N7 -99.1(15) 8
C32 N6 C27 C26 -38.5(15) .
C32 N6 C27 C28 142.1(11) .
C32 N6 C30 C31 2.9(17) .
C32 N7 C31 C30 -1.2(16) .
C32 N7 C33 N7 83.7(16) 8
C33 N7 C31 C30 -178.8(13) .
C33 N7 C32 N6 -179.2(10) .
C34 C35 C36 C37 179.7(9) .
C34 C35 C40 C39 179.4(9) .
C35 C36 C37 C38 1.1(14) .
C36 C35 C40 C39 1.0(15) .
C36 C37 C38 N5 -179.0(8) .
C36 C37 C38 C39 0.4(15) .
C37 C38 C39 C40 -1.2(15) .
C38 N5 C41 N9 -176.3(8) .
C38 N5 C42 C43 176.6(9) .
C38 C39 C40 C35 0.5(15) .
C40 C35 C36 C37 -1.8(15) .
C41 N5 C38 C37 136.3(10) .
C41 N5 C38 C39 -43.1(13) .
C41 N5 C42 C43 0.7(12) .
C41 N9 C43 C42 0.8(12) .
C41 N9 C44 N9 95.7(12) 8
C42 N5 C38 C37 -39.1(14) .
C42 N5 C38 C39 141.5(10) .
C42 N5 C41 N9 -0.2(11) .
C43 N9 C41 N5 -0.4(11) .
C43 N9 C44 N9 -88.9(13) 8
C44 N9 C41 N5 175.8(8) .
C44 N9 C43 C42 -175.2(9) .
